data_4106808
loop_
_publ_author_name
'Tom Hasell'
'Marc Schmidtmann'
'Andrew I. Cooper'

_publ_section_title
;
 Molecular Doping of Porous Organic Cages
;
_journal_name_full 'Journal of the American Chemical Society'
_journal_page_first 14920
_journal_page_last 14923
_journal_paper_doi 10.1021/ja205969q
_journal_volume 133
_journal_year 2011
_chemical_absolute_configuration syn
_chemical_formula_sum 'C72 H84 I4.5 N12'
_chemical_formula_weight 1688.56
_chemical_name_systematic
; 
 ? 
;
_space_group_IT_number 210
_symmetry_cell_setting cubic
_symmetry_space_group_name_Hall 'F 4d 2 3'
_symmetry_space_group_name_H-M 'F 41 3 2'
_atom_sites_solution_hydrogens difmap
_atom_sites_solution_primary direct
_atom_sites_solution_secondary difmap
_audit_creation_method SHELXL-97
_cell_angle_alpha 90.00
_cell_angle_beta 90.00
_cell_angle_gamma 90.00
_cell_formula_units_Z 8
_cell_length_a 24.9673(18)
_cell_length_b 24.9673(18)
_cell_length_c 24.9673(18)
_cell_measurement_reflns_used 978
_cell_measurement_temperature 318(2)
_cell_measurement_theta_max 20.80
_cell_measurement_theta_min 2.52
_cell_volume 15563.8(19)
_computing_cell_refinement 'Bruker AXS SAINT V7.68A'
_computing_data_collection 'Bruker APEX2'
_computing_data_reduction 'Bruker AXS SAINT V7.68A'
_computing_structure_refinement 'SHELXL (Sheldrick, 2008)'
_computing_structure_solution 'SHELXD (Sheldrick, 2008)'
_diffrn_ambient_temperature 318(2)
_diffrn_measured_fraction_theta_full 0.995
_diffrn_measured_fraction_theta_max 0.995
_diffrn_measurement_device_type 'Bruker APEX-II CCD'
_diffrn_measurement_method 'profile data from \w-scans'
_diffrn_radiation_source Synchrotron
_diffrn_radiation_wavelength 0.77490
_diffrn_reflns_av_R_equivalents 0.0785
_diffrn_reflns_av_sigmaI/netI 0.0573
_diffrn_reflns_limit_h_max 8
_diffrn_reflns_limit_h_min -27
_diffrn_reflns_limit_k_max 21
_diffrn_reflns_limit_k_min -18
_diffrn_reflns_limit_l_max 25
_diffrn_reflns_limit_l_min -27
_diffrn_reflns_number 8285
_diffrn_reflns_theta_full 25.47
_diffrn_reflns_theta_max 25.47
_diffrn_reflns_theta_min 2.52
_exptl_absorpt_coefficient_mu 2.179
_exptl_absorpt_correction_T_max 0.4902
_exptl_absorpt_correction_T_min 0.4176
_exptl_absorpt_correction_type multi-scan
_exptl_absorpt_process_details 'SADABS 2008/1 (Sheldrick, 2008)'
_exptl_crystal_density_diffrn 1.441
_exptl_crystal_F_000 6708
_refine_diff_density_max 0.639
_refine_diff_density_min -0.298
_refine_diff_density_rms 0.044
_refine_ls_abs_structure_details 'Flack H D (1983), Acta Cryst. A39, 876-881'
_refine_ls_abs_structure_Flack -0.03(11)
_refine_ls_extinction_method none
_refine_ls_goodness_of_fit_ref 1.084
_refine_ls_hydrogen_treatment constr
_refine_ls_matrix_type full
_refine_ls_number_parameters 75
_refine_ls_number_reflns 941
_refine_ls_number_restraints 0
_refine_ls_restrained_S_all 1.084
_refine_ls_R_factor_all 0.0956
_refine_ls_R_factor_gt 0.0682
_refine_ls_shift/su_max 0.000
_refine_ls_shift/su_mean 0.000
_refine_ls_structure_factor_coef Fsqd
_refine_ls_weighting_details 'calc w=1/[\s^2^(Fo^2^)+(0.0900P)^2^+55.0000P] where P=(Fo^2^+2Fc^2^)/3'
_refine_ls_weighting_scheme calc
_refine_ls_wR_factor_gt 0.1932
_refine_ls_wR_factor_ref 0.2179
_reflns_number_gt 636
_reflns_number_total 941
_reflns_threshold_expression >2sigma(I)
_cod_data_source_file ja205969q_si_004.cif
_cod_data_source_block egc020318k
_cod_original_formula_sum 'C72 H84 I4.50 N12'
_cod_database_code 4106808

loop_
_symmetry_equiv_pos_as_xyz
'x, y, z'
'-x, -y+1/2, z+1/2'
'-x+1/2, y+1/2, -z'
'x+1/2, -y, -z+1/2'
'z, x, y'
'z+1/2, -x, -y+1/2'
'-z, -x+1/2, y+1/2'
'-z+1/2, x+1/2, -y'
'y, z, x'
'-y+1/2, z+1/2, -x'
'y+1/2, -z, -x+1/2'
'-y, -z+1/2, x+1/2'
'y+3/4, x+1/4, -z+3/4'
'-y+1/4, -x+1/4, -z+1/4'
'y+1/4, -x+3/4, z+3/4'
'-y+3/4, x+3/4, z+1/4'
'x+3/4, z+1/4, -y+3/4'
'-x+3/4, z+3/4, y+1/4'
'-x+1/4, -z+1/4, -y+1/4'
'x+1/4, -z+3/4, y+3/4'
'z+3/4, y+1/4, -x+3/4'
'z+1/4, -y+3/4, x+3/4'
'-z+3/4, y+3/4, x+1/4'
'-z+1/4, -y+1/4, -x+1/4'
'x, y+1/2, z+1/2'
'-x, -y+1, z+1'
'-x+1/2, y+1, -z+1/2'
'x+1/2, -y+1/2, -z+1'
'z, x+1/2, y+1/2'
'z+1/2, -x+1/2, -y+1'
'-z, -x+1, y+1'
'-z+1/2, x+1, -y+1/2'
'y, z+1/2, x+1/2'
'-y+1/2, z+1, -x+1/2'
'y+1/2, -z+1/2, -x+1'
'-y, -z+1, x+1'
'y+3/4, x+3/4, -z+5/4'
'-y+1/4, -x+3/4, -z+3/4'
'y+1/4, -x+5/4, z+5/4'
'-y+3/4, x+5/4, z+3/4'
'x+3/4, z+3/4, -y+5/4'
'-x+3/4, z+5/4, y+3/4'
'-x+1/4, -z+3/4, -y+3/4'
'x+1/4, -z+5/4, y+5/4'
'z+3/4, y+3/4, -x+5/4'
'z+1/4, -y+5/4, x+5/4'
'-z+3/4, y+5/4, x+3/4'
'-z+1/4, -y+3/4, -x+3/4'
'x+1/2, y, z+1/2'
'-x+1/2, -y+1/2, z+1'
'-x+1, y+1/2, -z+1/2'
'x+1, -y, -z+1'
'z+1/2, x, y+1/2'
'z+1, -x, -y+1'
'-z+1/2, -x+1/2, y+1'
'-z+1, x+1/2, -y+1/2'
'y+1/2, z, x+1/2'
'-y+1, z+1/2, -x+1/2'
'y+1, -z, -x+1'
'-y+1/2, -z+1/2, x+1'
'y+5/4, x+1/4, -z+5/4'
'-y+3/4, -x+1/4, -z+3/4'
'y+3/4, -x+3/4, z+5/4'
'-y+5/4, x+3/4, z+3/4'
'x+5/4, z+1/4, -y+5/4'
'-x+5/4, z+3/4, y+3/4'
'-x+3/4, -z+1/4, -y+3/4'
'x+3/4, -z+3/4, y+5/4'
'z+5/4, y+1/4, -x+5/4'
'z+3/4, -y+3/4, x+5/4'
'-z+5/4, y+3/4, x+3/4'
'-z+3/4, -y+1/4, -x+3/4'
'x+1/2, y+1/2, z'
'-x+1/2, -y+1, z+1/2'
'-x+1, y+1, -z'
'x+1, -y+1/2, -z+1/2'
'z+1/2, x+1/2, y'
'z+1, -x+1/2, -y+1/2'
'-z+1/2, -x+1, y+1/2'
'-z+1, x+1, -y'
'y+1/2, z+1/2, x'
'-y+1, z+1, -x'
'y+1, -z+1/2, -x+1/2'
'-y+1/2, -z+1, x+1/2'
'y+5/4, x+3/4, -z+3/4'
'-y+3/4, -x+3/4, -z+1/4'
'y+3/4, -x+5/4, z+3/4'
'-y+5/4, x+5/4, z+1/4'
'x+5/4, z+3/4, -y+3/4'
'-x+5/4, z+5/4, y+1/4'
'-x+3/4, -z+3/4, -y+1/4'
'x+3/4, -z+5/4, y+3/4'
'z+5/4, y+3/4, -x+3/4'
'z+3/4, -y+5/4, x+3/4'
'-z+5/4, y+5/4, x+1/4'
'-z+3/4, -y+3/4, -x+1/4'

loop_
_atom_site_label
_atom_site_type_symbol
_atom_site_fract_x
_atom_site_fract_y
_atom_site_fract_z
_atom_site_U_iso_or_equiv
_atom_site_adp_type
_atom_site_occupancy
_atom_site_symmetry_multiplicity
_atom_site_calc_flag
_atom_site_refinement_flags
N1 N 0.0459(3) 0.7772(2) 0.0363(3) 0.0990(19) Uani 1 1 d .
C1 C 0.1127(3) 0.8695(3) 0.0555(3) 0.090(2) Uani 1 1 d .
H1 H 0.1213 0.8489 0.0257 0.108 Uiso 1 1 calc R
C2 C 0.0684(3) 0.8559(3) 0.0865(3) 0.088(2) Uani 1 1 d .
C3 C 0.0343(3) 0.8097(3) 0.0724(3) 0.096(2) Uani 1 1 d .
H3 H 0.0026 0.8046 0.0913 0.115 Uiso 1 1 calc R
C4 C 0.0103(3) 0.7310(2) 0.0284(3) 0.092(2) Uani 1 1 d .
H4 H -0.0200 0.7334 0.0533 0.110 Uiso 1 1 calc R
C5 C 0.0419(4) 0.6803(3) 0.0398(4) 0.142(3) Uani 1 1 d .
H5A H 0.0533 0.6802 0.0769 0.170 Uiso 1 1 calc R
H5B H 0.0737 0.6796 0.0174 0.170 Uiso 1 1 calc R
C6 C 0.0080(7) 0.6301(3) 0.0287(4) 0.183(7) Uani 1 1 d .
H6A H 0.0285 0.5982 0.0367 0.219 Uiso 1 1 calc R
H6B H -0.0237 0.6303 0.0512 0.219 Uiso 1 1 calc R
I1 I -0.1250 0.8750 0.1250 0.216(2) Uani 0.894(9) 6 d SP
I2 I -0.06518(10) 0.93482(10) 0.06518(10) 0.1663(19) Uani 0.449(5) 3 d SP
I3 I -0.01468(15) 0.98532(15) 0.01468(15) 0.189(5) Uani 0.219(4) 3 d SP

loop_
_atom_site_aniso_label
_atom_site_aniso_U_11
_atom_site_aniso_U_22
_atom_site_aniso_U_33
_atom_site_aniso_U_23
_atom_site_aniso_U_13
_atom_site_aniso_U_12
N1 0.114(5) 0.089(4) 0.095(4) -0.012(3) 0.015(4) -0.008(3)
C1 0.090(5) 0.092(5) 0.089(5) 0.000(4) 0.011(4) 0.001(4)
C2 0.088(5) 0.082(5) 0.094(5) 0.002(4) 0.003(4) 0.006(4)
C3 0.104(6) 0.093(5) 0.091(5) 0.010(4) 0.003(4) 0.007(4)
C4 0.107(5) 0.075(4) 0.094(4) 0.006(3) 0.009(4) -0.001(4)
C5 0.161(9) 0.098(6) 0.168(10) 0.037(7) -0.011(6) 0.026(6)
C6 0.210(12) 0.074(5) 0.264(17) 0.030(6) 0.058(15) 0.016(7)
I1 0.216(2) 0.216(2) 0.216(2) -0.0341(14) -0.0341(14) 0.0341(14)
I2 0.1663(19) 0.1663(19) 0.1663(19) -0.0726(17) -0.0726(17) 0.0726(17)
I3 0.189(5) 0.189(5) 0.189(5) 0.018(2) 0.018(2) -0.018(2)

loop_
_atom_type_symbol
_atom_type_description
_atom_type_scat_dispersion_real
_atom_type_scat_dispersion_imag
_atom_type_scat_source
C C 0.0040 0.0020 'International Tables Vol C Tables 4.2.6.8 and 6.1.1.4'
H H 0.0000 0.0000 'International Tables Vol C Tables 4.2.6.8 and 6.1.1.4'
N N 0.0080 0.0040 'International Tables Vol C Tables 4.2.6.8 and 6.1.1.4'
I I -0.3150 2.1150 'International Tables Vol C Tables 4.2.6.8 and 6.1.1.4'

loop_
_geom_angle_atom_site_label_1
_geom_angle_atom_site_label_2
_geom_angle_atom_site_label_3
_geom_angle
_geom_angle_site_symmetry_1
_geom_angle_site_symmetry_3
C3 N1 C4 117.9(7) . .
C2 C1 C2 120.8(8) 36_654 .
C2 C1 H1 119.6 36_654 .
C2 C1 H1 119.6 . .
C1 C2 C1 119.2(8) 54_465 .
C1 C2 C3 119.8(7) 54_465 .
C1 C2 C3 121.0(7) . .
N1 C3 C2 123.2(7) . .
N1 C3 H3 118.4 . .
C2 C3 H3 118.4 . .
N1 C4 C4 109.3(5) . 75_445
N1 C4 C5 108.4(7) . .
C4 C4 C5 110.6(5) 75_445 .
N1 C4 H4 109.5 . .
C4 C4 H4 109.5 75_445 .
C5 C4 H4 109.5 . .
C4 C5 C6 111.0(9) . .
C4 C5 H5A 109.4 . .
C6 C5 H5A 109.4 . .
C4 C5 H5B 109.4 . .
C6 C5 H5B 109.4 . .
H5A C5 H5B 108.0 . .
C6 C6 C5 108.7(8) 75_445 .
C6 C6 H6A 109.9 75_445 .
C5 C6 H6A 109.9 . .
C6 C6 H6B 109.9 75_445 .
C5 C6 H6B 109.9 . .
H6A C6 H6B 108.3 . .
I2 I1 I2 180.000(1) . 86
I3 I2 I1 180.0(3) . .
I3 I2 I3 11.17(10) . 26_564
I1 I2 I3 168.83(10) . 26_564
I3 I2 I3 11.17(10) . 52_474
I1 I2 I3 168.83(10) . 52_474
I3 I2 I3 19.32(18) 26_564 52_474
I3 I2 I3 11.17(10) . 75_445
I1 I2 I3 168.83(10) . 75_445
I3 I2 I3 19.32(18) 26_564 75_445
I3 I2 I3 19.32(18) 52_474 75_445
I3 I3 I3 60.003(1) 26_564 52_474
I3 I3 I3 60.0 26_564 75_445
I3 I3 I3 60.0 52_474 75_445
I3 I3 I2 144.734(1) 26_564 .
I3 I3 I2 144.734(2) 52_474 .
I3 I3 I2 144.734(1) 75_445 .
I3 I3 I2 24.09(10) 26_564 26_564
I3 I3 I2 80.34(9) 52_474 26_564
I3 I3 I2 80.34(9) 75_445 26_564
I2 I3 I2 120.64(10) . 26_564
I3 I3 I2 80.34(9) 26_564 52_474
I3 I3 I2 24.09(11) 52_474 52_474
I3 I3 I2 80.34(9) 75_445 52_474
I2 I3 I2 120.64(10) . 52_474
I2 I3 I2 96.34(13) 26_564 52_474
I3 I3 I2 80.34(9) 26_564 75_445
I3 I3 I2 80.34(9) 52_474 75_445
I3 I3 I2 24.09(10) 75_445 75_445
I2 I3 I2 120.64(10) . 75_445
I2 I3 I2 96.34(13) 26_564 75_445
I2 I3 I2 96.34(13) 52_474 75_445

loop_
_geom_bond_atom_site_label_1
_geom_bond_atom_site_label_2
_geom_bond_distance
_geom_bond_site_symmetry_2
N1 C3 1.246(9) .
N1 C4 1.469(8) .
C1 C2 1.388(8) 36_654
C1 C2 1.392(9) .
C1 H1 0.9300 .
C2 C1 1.388(8) 54_465
C2 C3 1.477(10) .
C3 H3 0.9300 .
C4 C4 1.509(14) 75_445
C4 C5 1.519(10) .
C4 H4 0.9800 .
C5 C6 1.536(15) .
C5 H5A 0.9700 .
C5 H5B 0.9700 .
C6 C6 1.49(2) 75_445
C6 H6A 0.9700 .
C6 H6B 0.9700 .
I1 I2 2.587(4) .
I1 I2 2.587(4) 86
I2 I3 2.184(7) .
I2 I3 3.089(6) 26_564
I2 I3 3.089(6) 52_474
I2 I3 3.089(6) 75_445
I3 I3 1.036(10) 26_564
I3 I3 1.036(10) 52_474
I3 I3 1.036(10) 75_445
I3 I2 3.089(6) 26_564
I3 I2 3.089(6) 52_474
I3 I2 3.089(6) 75_445
